data_1551940
loop_
_publ_author_name
'Zhou, J.-S.'
'Marshall, L. G.'
'Goodenough, J. B.'

_publ_section_title
;
 Mass enhancement versus Stoner enhancement in strongly correlated
 metallic perovskites: LaNiO3 and LaCuO3
;
_journal_issue 24
_journal_name_full 'Physical Review B'
_journal_page_first 245138
_journal_paper_doi 10.1103/PhysRevB.89.245138
_journal_volume 89
_journal_year 2014
_chemical_formula_structural 'La Cu O3'
_chemical_formula_sum 'Cu La O3'
_space_group_IT_number 167
_space_group_name_Hall '-R 3 2"c'
_space_group_name_H-M_alt 'R -3 c :H'
_cell_angle_alpha 90
_cell_angle_beta 90
_cell_angle_gamma 120
_cell_formula_units_Z 6
_cell_length_a 5.49944
_cell_length_b 5.49944
_cell_length_c 13.21720
_cell_volume 346.184
_cod_data_source_file LaCuO3-R3c.cif
_cod_data_source_block VESTA_phase_1
_cod_depositor_comments
;Fixed chemical formula.

 Fixed atom types

 Correct Biso values, edit spacing in title.
;
_cod_original_sg_symbol_H-M 'R -3 c'
_cod_database_code 1551940

loop_
_symmetry_equiv_pos_as_xyz
'x, y, z'
'-x, -y, -z'
'-y, x-y, z'
'y, -x+y, -z'
'-x+y, -x, z'
'x-y, x, -z'
'y, x, -z+1/2'
'-y, -x, z+1/2'
'x-y, -y, -z+1/2'
'-x+y, y, z+1/2'
'-x, -x+y, -z+1/2'
'x, x-y, z+1/2'
'x+2/3, y+1/3, z+1/3'
'-x+2/3, -y+1/3, -z+1/3'
'-y+2/3, x-y+1/3, z+1/3'
'y+2/3, -x+y+1/3, -z+1/3'
'-x+y+2/3, -x+1/3, z+1/3'
'x-y+2/3, x+1/3, -z+1/3'
'y+2/3, x+1/3, -z+5/6'
'-y+2/3, -x+1/3, z+5/6'
'x-y+2/3, -y+1/3, -z+5/6'
'-x+y+2/3, y+1/3, z+5/6'
'-x+2/3, -x+y+1/3, -z+5/6'
'x+2/3, x-y+1/3, z+5/6'
'x+1/3, y+2/3, z+2/3'
'-x+1/3, -y+2/3, -z+2/3'
'-y+1/3, x-y+2/3, z+2/3'
'y+1/3, -x+y+2/3, -z+2/3'
'-x+y+1/3, -x+2/3, z+2/3'
'x-y+1/3, x+2/3, -z+2/3'
'y+1/3, x+2/3, -z+1/6'
'-y+1/3, -x+2/3, z+1/6'
'x-y+1/3, -y+2/3, -z+1/6'
'-x+y+1/3, y+2/3, z+1/6'
'-x+1/3, -x+y+2/3, -z+1/6'
'x+1/3, x-y+2/3, z+1/6'

loop_
_atom_site_label
_atom_site_occupancy
_atom_site_fract_x
_atom_site_fract_y
_atom_site_fract_z
_atom_site_adp_type
_atom_site_B_iso_or_equiv
_atom_site_type_symbol
La 1.0 0.000000 0.000000 0.250000 Biso 0.79 La
Cu 1.0 0.000000 0.000000 0.000000 Biso 0.59 Cu
O 1.0 0.540300 0.000000 0.250000 Biso 1.5 O
